data_2022671
loop_
_publ_author_name
'Cheng, Hong'
'Yan, Dingce'
'Wu, Liqing'
'Liang, Ping'
'Cai, Yuncheng'
'Li, Li'

_publ_section_title
;
 Chemical characterization, absolute configuration and optical purity of
 (1<i>S</i>)-(+)- and (1<i>R</i>)-(--)-10-camphorsulfonic acid
;
_journal_coeditor_code YP3225
_journal_issue 10
_journal_name_full 'Acta Crystallographica Section C'
_journal_page_first
;
;
_journal_paper_doi 10.1107/S2053229622008592
_journal_volume 78
_journal_year 2022
_chemical_absolute_configuration ad
_chemical_formula_iupac 'H3 O +, C10 H15 O4 S -'
_chemical_formula_moiety 'H3 O +, C10 H15 O4 S -'
_chemical_formula_sum 'C10 H18 O5 S'
_chemical_formula_weight 250.30
_chemical_name_systematic
;Hydronium
(1<i>R</i>,4<i>S</i>)-(7,7-dimethyl-2-oxobicyclo[2.2.1]heptan-1-yl)methanesulfonate
;
_space_group_crystal_system orthorhombic
_space_group_IT_number 19
_space_group_name_Hall 'P 2ac 2ab'
_space_group_name_H-M_alt 'P 21 21 21'
_atom_sites_solution_hydrogens mixed
_atom_sites_solution_primary dual
_audit_creation_method
;
Olex2 1.5
(compiled 2021.12.09 svn.r5202d8cf for OlexSys, GUI svn.r6439)
;
_cell_angle_alpha 90
_cell_angle_beta 90
_cell_angle_gamma 90
_cell_formula_units_Z 4
_cell_length_a 6.72595(5)
_cell_length_b 11.23408(8)
_cell_length_c 15.51954(11)
_cell_measurement_reflns_used 12507
_cell_measurement_temperature 100.00(10)
_cell_measurement_theta_max 73.6650
_cell_measurement_theta_min 2.8110
_cell_volume 1172.654(15)
_computing_cell_refinement
;
CrysAlis PRO (Rigaku OD, 2015)
;
_computing_data_collection
;
CrysAlis PRO (Rigaku OD, 2015)
;
_computing_data_reduction
;
CrysAlis PRO (Rigaku OD, 2015)
;
_computing_molecular_graphics
;
OLEX2 (Dolomanov <i>et al.</i>, 2009)
;
_computing_publication_material
;
OLEX2 (Dolomanov <i>et al.</i>, 2009)
;
_computing_structure_refinement
;
SHELXL2019 (Sheldrick, 2015b)
;
_computing_structure_solution
;
SHELXT2014 (Sheldrick, 2015a)
;
_diffrn_ambient_temperature 100.00(10)
_diffrn_detector 'CCD plate'
_diffrn_measured_fraction_theta_full 1.000
_diffrn_measured_fraction_theta_max 0.992
_diffrn_measurement_device 'four-circle diffractometer'
_diffrn_measurement_device_type
;
Rigaku XtaLAB0 PRO MM007HF (rotating anode) diffractometer equipped with a
PILATUS200K CCD plate detector
;
_diffrn_measurement_method '\w scans'
_diffrn_radiation_monochromator graphite
_diffrn_radiation_probe x-ray
_diffrn_radiation_type 'Cu K\a'
_diffrn_radiation_wavelength 1.54184
_diffrn_reflns_av_R_equivalents 0.0325
_diffrn_reflns_av_unetI/netI 0.0159
_diffrn_reflns_limit_h_max 8
_diffrn_reflns_limit_h_min -8
_diffrn_reflns_limit_k_max 13
_diffrn_reflns_limit_k_min -13
_diffrn_reflns_limit_l_max 18
_diffrn_reflns_limit_l_min -19
_diffrn_reflns_number 14186
_diffrn_reflns_theta_full 67.684
_diffrn_reflns_theta_max 73.853
_diffrn_reflns_theta_min 4.860
_diffrn_source 'fine-focus sealed X-ray tube'
_exptl_absorpt_coefficient_mu 2.524
_exptl_absorpt_correction_T_max 1.00000
_exptl_absorpt_correction_T_min 0.46386
_exptl_absorpt_correction_type multi-scan
_exptl_absorpt_process_details
;
(CrysAlis PRO; Rigaku OD, 2015)
;
_exptl_crystal_colour 'clear colourless'
_exptl_crystal_density_diffrn 1.418
_exptl_crystal_description plate
_exptl_crystal_F_000 536
_exptl_crystal_size_max 0.35
_exptl_crystal_size_mid 0.2
_exptl_crystal_size_min 0.05
_refine_diff_density_max 0.264
_refine_diff_density_min -0.266
_refine_ls_abs_structure_details
;
Flack <i>x</i> determined using 954 quotients [(I+)-(I-)]/[(I+)+(I-)]
(Parsons <i>et al.</i>,  2013)
;
_refine_ls_abs_structure_Flack 0.011(6)
_refine_ls_extinction_coef 0.0049(5)
_refine_ls_extinction_expression Fc^*^=kFc[1+0.001xFc^2^\l^3^/sin(2\q)]^-1/4^
_refine_ls_extinction_method
;
SHELXL2019 (Sheldrick, 2015b)
;
_refine_ls_goodness_of_fit_ref 1.139
_refine_ls_hydrogen_treatment mixed
_refine_ls_matrix_type full
_refine_ls_number_parameters 155
_refine_ls_number_reflns 2348
_refine_ls_number_restraints 0
_refine_ls_restrained_S_all 1.139
_refine_ls_R_factor_all 0.0222
_refine_ls_R_factor_gt 0.0222
_refine_ls_shift/su_max 0.000
_refine_ls_shift/su_mean 0.000
_refine_ls_structure_factor_coef Fsqd
_refine_ls_weighting_details 'w=1/[\s^2^(Fo^2^)+(0.0276P)^2^+0.3833P] where P=(Fo^2^+2Fc^2^)/3'
_refine_ls_weighting_scheme calc
_refine_ls_wR_factor_gt 0.0587
_refine_ls_wR_factor_ref 0.0587
_reflns_number_gt 2338
_reflns_number_total 2348
_reflns_threshold_expression 'I > 2\s(I)'
_cod_data_source_file yp3225sup1.cif
_cod_data_source_block 20220502_2
_cod_original_cell_volume 1172.654(14)
_cod_database_code 2022671
_shelx_space_group_comment
;
The symmetry employed for this shelxl refinement is uniquely defined
by the following loop, which should always be used as a source of
symmetry information in preference to the above space-group names.
They are only intended as comments.
;
_shelx_estimated_absorpt_t_min 0.472
_shelx_estimated_absorpt_t_max 0.884

loop_
_space_group_symop_operation_xyz
'x, y, z'
'-x+1/2, -y, z+1/2'
'-x, y+1/2, -z+1/2'
'x+1/2, -y+1/2, -z'

loop_
_atom_site_type_symbol
_atom_site_label
_atom_site_fract_x
_atom_site_fract_y
_atom_site_fract_z
_atom_site_U_iso_or_equiv
_atom_site_adp_type
_atom_site_calc_flag
_atom_site_occupancy
_atom_site_disorder_assembly
_atom_site_disorder_group
S S001 0.73026(6) 0.44327(4) 0.45694(3) 0.01226(13) Uani d 1 . .
O O1 0.8968(2) 0.47675(13) 0.51223(9) 0.0162(3) Uani d 1 . .
O O5 1.2218(2) 0.37552(12) 0.47227(9) 0.0172(3) Uani d 1 . .
H H5C 1.324740 0.418174 0.479688 0.026 Uiso d 1 . .
H H5D 1.125531 0.420540 0.486331 0.026 Uiso d 1 . .
O O4 1.1571(2) 0.61471(13) 0.39265(10) 0.0209(3) Uani d 1 . .
O O3 0.54319(19) 0.48870(12) 0.49178(9) 0.0166(3) Uani d 1 . .
O O2 0.7229(2) 0.31577(11) 0.43857(8) 0.0186(3) Uani d 1 . .
C C2 1.0243(3) 0.67676(17) 0.36579(12) 0.0148(4) Uani d 1 . .
C C1 0.8073(3) 0.64163(16) 0.35133(12) 0.0125(4) Uani d 1 . .
C C9 0.9131(3) 0.65116(19) 0.19098(13) 0.0211(4) Uani d 1 . .
H H9A 1.046900 0.647939 0.212393 0.032 Uiso calc 1 . .
H H9B 0.908236 0.701607 0.141097 0.032 Uiso calc 1 . .
H H9C 0.870132 0.572474 0.175642 0.032 Uiso calc 1 . .
C C4 0.8372(3) 0.82699(17) 0.29350(13) 0.0173(4) Uani d 1 . .
H H4 0.834001 0.889243 0.249291 0.021 Uiso calc 1 . .
C C7 0.7758(3) 0.70141(16) 0.26097(11) 0.0153(4) Uani d 1 . .
C C10 0.7665(3) 0.50878(15) 0.35395(11) 0.0140(4) Uani d 1 . .
H H10A 0.876849 0.468420 0.326305 0.017 Uiso calc 1 . .
H H10B 0.648888 0.493282 0.319539 0.017 Uiso calc 1 . .
C C5 0.6958(3) 0.84804(17) 0.36943(14) 0.0206(4) Uani d 1 . .
H H5A 0.566145 0.874177 0.349690 0.025 Uiso calc 1 . .
H H5B 0.749289 0.906684 0.409023 0.025 Uiso calc 1 . .
C C6 0.6839(3) 0.72320(17) 0.41217(13) 0.0164(4) Uani d 1 . .
H H6A 0.547243 0.696143 0.415872 0.020 Uiso calc 1 . .
H H6B 0.740819 0.724626 0.469592 0.020 Uiso calc 1 . .
C C8 0.5615(3) 0.6946(2) 0.22872(14) 0.0231(4) Uani d 1 . .
H H8A 0.534697 0.615728 0.207975 0.035 Uiso calc 1 . .
H H8B 0.542924 0.750779 0.182795 0.035 Uiso calc 1 . .
H H8C 0.472280 0.713073 0.275105 0.035 Uiso calc 1 . .
C C3 1.0442(3) 0.80432(18) 0.33270(13) 0.0189(4) Uani d 1 . .
H H3A 1.147848 0.810660 0.289480 0.023 Uiso calc 1 . .
H H3B 1.072163 0.859368 0.379301 0.023 Uiso calc 1 . .
H H5E 1.225(5) 0.309(3) 0.5014(18) 0.037(8) Uiso d 1 . .

loop_
_atom_site_aniso_label
_atom_site_aniso_U_11
_atom_site_aniso_U_22
_atom_site_aniso_U_33
_atom_site_aniso_U_12
_atom_site_aniso_U_13
_atom_site_aniso_U_23
S001 0.0101(2) 0.0126(2) 0.0141(2) -0.00077(15) -0.00059(16) 0.00111(15)
O1 0.0117(6) 0.0201(7) 0.0168(6) -0.0010(5) -0.0022(5) -0.0004(5)
O5 0.0131(6) 0.0141(6) 0.0244(7) 0.0002(5) -0.0007(6) 0.0022(5)
O4 0.0131(7) 0.0228(7) 0.0269(8) 0.0004(6) -0.0018(6) 0.0057(6)
O3 0.0112(6) 0.0190(7) 0.0197(7) -0.0007(5) 0.0022(5) 0.0017(6)
O2 0.0222(7) 0.0124(6) 0.0212(6) -0.0016(6) -0.0011(6) 0.0018(5)
C2 0.0144(9) 0.0165(9) 0.0134(8) -0.0001(7) 0.0006(7) 0.0001(8)
C1 0.0113(8) 0.0130(8) 0.0130(8) 0.0002(7) 0.0007(7) 0.0007(7)
C9 0.0283(11) 0.0206(10) 0.0144(9) 0.0037(9) 0.0035(8) 0.0024(8)
C4 0.0186(10) 0.0134(9) 0.0200(9) 0.0022(7) 0.0020(7) 0.0033(7)
C7 0.0164(9) 0.0143(8) 0.0152(8) 0.0019(7) -0.0004(7) 0.0018(7)
C10 0.0160(9) 0.0138(8) 0.0123(8) -0.0015(8) -0.0003(7) -0.0007(6)
C5 0.0217(10) 0.0149(9) 0.0252(10) 0.0029(8) 0.0043(8) -0.0007(8)
C6 0.0168(10) 0.0141(9) 0.0183(9) 0.0012(7) 0.0045(8) -0.0009(7)
C8 0.0224(11) 0.0240(11) 0.0230(10) 0.0013(9) -0.0070(8) 0.0032(9)
C3 0.0173(10) 0.0156(9) 0.0237(10) -0.0027(8) 0.0007(8) 0.0029(8)

loop_
_atom_type_symbol
_atom_type_description
_atom_type_scat_dispersion_real
_atom_type_scat_dispersion_imag
_atom_type_scat_source
C C 0.0181 0.0091 'International Tables Vol C Tables 4.2.6.8 and 6.1.1.4'
H H 0.0000 0.0000 'International Tables Vol C Tables 4.2.6.8 and 6.1.1.4'
O O 0.0492 0.0322 'International Tables Vol C Tables 4.2.6.8 and 6.1.1.4'
S S 0.3331 0.5567 'International Tables Vol C Tables 4.2.6.8 and 6.1.1.4'

loop_
_geom_angle_atom_site_label_1
_geom_angle_atom_site_label_2
_geom_angle_atom_site_label_3
_geom_angle_site_symmetry_1
_geom_angle_site_symmetry_3
_geom_angle
_geom_angle_publ_flag
O1 S001 O3 . . 110.67(8) ?
O1 S001 O2 . . 113.15(8) ?
O1 S001 C10 . . 108.47(9) ?
O3 S001 C10 . . 107.84(9) ?
O2 S001 O3 . . 112.65(8) ?
O2 S001 C10 . . 103.61(8) ?
H5C O5 H5D . . 104.5 ?
H5C O5 H5E . . 112.9 ?
H5D O5 H5E . . 113.3 ?
O4 C2 C1 . . 127.47(18) ?
O4 C2 C3 . . 126.33(18) ?
C3 C2 C1 . . 106.05(15) ?
C2 C1 C7 . . 98.61(15) ?
C2 C1 C6 . . 105.55(15) ?
C10 C1 C2 . . 115.00(16) ?
C10 C1 C7 . . 114.85(15) ?
C10 C1 C6 . . 117.80(15) ?
C6 C1 C7 . . 102.61(14) ?
H9A C9 H9B . . 109.5 ?
H9A C9 H9C . . 109.5 ?
H9B C9 H9C . . 109.5 ?
C7 C9 H9A . . 109.5 ?
C7 C9 H9B . . 109.5 ?
C7 C9 H9C . . 109.5 ?
C7 C4 H4 . . 114.5 ?
C5 C4 H4 . . 114.5 ?
C5 C4 C7 . . 102.99(15) ?
C5 C4 C3 . . 106.42(16) ?
C3 C4 H4 . . 114.5 ?
C3 C4 C7 . . 102.62(15) ?
C9 C7 C1 . . 113.21(15) ?
C9 C7 C4 . . 113.83(16) ?
C4 C7 C1 . . 93.57(13) ?
C8 C7 C1 . . 113.51(16) ?
C8 C7 C9 . . 108.53(17) ?
C8 C7 C4 . . 113.75(17) ?
S001 C10 H10A . . 108.0 ?
S001 C10 H10B . . 108.0 ?
C1 C10 S001 . . 117.14(12) ?
C1 C10 H10A . . 108.0 ?
C1 C10 H10B . . 108.0 ?
H10A C10 H10B . . 107.3 ?
C4 C5 H5A . . 111.2 ?
C4 C5 H5B . . 111.2 ?
C4 C5 C6 . . 102.76(15) ?
H5A C5 H5B . . 109.1 ?
C6 C5 H5A . . 111.2 ?
C6 C5 H5B . . 111.2 ?
C1 C6 H6A . . 110.9 ?
C1 C6 H6B . . 110.9 ?
C5 C6 C1 . . 104.19(15) ?
C5 C6 H6A . . 110.9 ?
C5 C6 H6B . . 110.9 ?
H6A C6 H6B . . 108.9 ?
C7 C8 H8A . . 109.5 ?
C7 C8 H8B . . 109.5 ?
C7 C8 H8C . . 109.5 ?
H8A C8 H8B . . 109.5 ?
H8A C8 H8C . . 109.5 ?
H8B C8 H8C . . 109.5 ?
C2 C3 C4 . . 102.03(15) ?
C2 C3 H3A . . 111.4 ?
C2 C3 H3B . . 111.4 ?
C4 C3 H3A . . 111.4 ?
C4 C3 H3B . . 111.4 ?
H3A C3 H3B . . 109.2 ?

loop_
_geom_bond_atom_site_label_1
_geom_bond_atom_site_label_2
_geom_bond_site_symmetry_2
_geom_bond_distance
_geom_bond_publ_flag
S001 O1 . 1.4604(14) ?
S001 O3 . 1.4615(14) ?
S001 O2 . 1.4613(13) ?
S001 C10 . 1.7764(18) ?
O5 H5C . 0.8499 ?
O5 H5D . 0.8500 ?
O5 H5E . 0.87(3) ?
O4 C2 . 1.207(2) ?
C2 C1 . 1.528(3) ?
C2 C3 . 1.528(3) ?
C1 C7 . 1.569(2) ?
C1 C10 . 1.518(2) ?
C1 C6 . 1.555(3) ?
C9 H9A . 0.9600 ?
C9 H9B . 0.9600 ?
C9 H9C . 0.9600 ?
C9 C7 . 1.533(3) ?
C4 H4 . 0.9800 ?
C4 C7 . 1.554(3) ?
C4 C5 . 1.533(3) ?
C4 C3 . 1.540(3) ?
C7 C8 . 1.527(3) ?
C10 H10A . 0.9700 ?
C10 H10B . 0.9700 ?
C5 H5A . 0.9700 ?
C5 H5B . 0.9700 ?
C5 C6 . 1.553(3) ?
C6 H6A . 0.9700 ?
C6 H6B . 0.9700 ?
C8 H8A . 0.9600 ?
C8 H8B . 0.9600 ?
C8 H8C . 0.9600 ?
C3 H3A . 0.9700 ?
C3 H3B . 0.9700 ?

loop_
_geom_hbond_atom_site_label_D
_geom_hbond_atom_site_label_H
_geom_hbond_atom_site_label_A
_geom_hbond_site_symmetry_A
_geom_hbond_distance_DH
_geom_hbond_distance_HA
_geom_hbond_distance_DA
_geom_hbond_angle_DHA
_geom_hbond_publ_flag
O5 H5C O3 1_655 0.85 1.68 2.5261(18) 173.6 yes
O5 H5D O1 . 0.85 1.71 2.5408(19) 164.8 yes
O5 H5E O2 4_556 0.87(3) 1.68(3) 2.5559(18) 177(3) yes

loop_
_geom_torsion_atom_site_label_1
_geom_torsion_atom_site_label_2
_geom_torsion_atom_site_label_3
_geom_torsion_atom_site_label_4
_geom_torsion_site_symmetry_1
_geom_torsion_site_symmetry_2
_geom_torsion_site_symmetry_3
_geom_torsion_site_symmetry_4
_geom_torsion
_geom_torsion_publ_flag
O1 S001 C10 C1 . . . . -51.90(17) ?
O4 C2 C1 C7 . . . . -136.0(2) ?
O4 C2 C1 C10 . . . . -13.3(3) ?
O4 C2 C1 C6 . . . . 118.3(2) ?
O4 C2 C3 C4 . . . . 170.45(19) ?
O3 S001 C10 C1 . . . . 68.00(16) ?
O2 S001 C10 C1 . . . . -172.39(14) ?
C2 C1 C7 C9 . . . . 61.39(19) ?
C2 C1 C7 C4 . . . . -56.46(15) ?
C2 C1 C7 C8 . . . . -174.31(17) ?
C2 C1 C10 S001 . . . . 83.80(18) ?
C2 C1 C6 C5 . . . . 72.21(18) ?
C1 C2 C3 C4 . . . . -5.29(19) ?
C4 C5 C6 C1 . . . . -4.4(2) ?
C7 C1 C10 S001 . . . . -162.74(13) ?
C7 C1 C6 C5 . . . . -30.59(19) ?
C7 C4 C5 C6 . . . . 38.47(19) ?
C7 C4 C3 C2 . . . . -31.83(17) ?
C10 C1 C7 C9 . . . . -61.4(2) ?
C10 C1 C7 C4 . . . . -179.23(15) ?
C10 C1 C7 C8 . . . . 62.9(2) ?
C10 C1 C6 C5 . . . . -157.79(16) ?
C5 C4 C7 C1 . . . . -55.47(17) ?
C5 C4 C7 C9 . . . . -172.80(16) ?
C5 C4 C7 C8 . . . . 62.18(19) ?
C5 C4 C3 C2 . . . . 76.00(19) ?
C6 C1 C7 C9 . . . . 169.56(16) ?
C6 C1 C7 C4 . . . . 51.71(16) ?
C6 C1 C7 C8 . . . . -66.14(19) ?
C6 C1 C10 S001 . . . . -41.7(2) ?
C3 C2 C1 C7 . . . . 39.69(17) ?
C3 C2 C1 C10 . . . . 162.34(15) ?
C3 C2 C1 C6 . . . . -66.05(18) ?
C3 C4 C7 C1 . . . . 54.95(16) ?
C3 C4 C7 C9 . . . . -62.38(19) ?
C3 C4 C7 C8 . . . . 172.60(16) ?
C3 C4 C5 C6 . . . . -69.10(19) ?

_cod_database_fobs_code 2022671
